data_4084994
loop_
_publ_author_name
'Ursillo, Samer'
'Can, Daniel'
'N&#x2019;Dongo, Harmel W. Peindy'
'Schmutz, Paul'
'Spingler, Bernhard'
'Alberto, Roger'

_publ_section_title
;
 Cyclopentadienyl Chemistry in Water: Synthesis and Properties of
 Bifunctionalized [(\h5-C5H3{COOR}2)M(CO)3] (M = Re and99mTc) Complexes
;
_journal_issue 23
_journal_name_full Organometallics
_journal_page_first 6945
_journal_paper_doi 10.1021/om501029e
_journal_volume 33
_journal_year 2014
_chemical_formula_sum 'C12 H9 O7 Re'
_chemical_formula_weight 451.39
_chemical_name_systematic
; 
 ? 
;
_space_group_IT_number 15
_symmetry_cell_setting monoclinic
_symmetry_space_group_name_Hall '-I 2ya'
_symmetry_space_group_name_H-M 'I 1 2/a 1'
_atom_sites_solution_hydrogens geom
_atom_sites_solution_primary direct
_atom_sites_solution_secondary difmap
_audit_creation_method SHELXL-97
_cell_angle_alpha 90.00
_cell_angle_beta 93.703(6)
_cell_angle_gamma 90.00
_cell_formula_units_Z 8
_cell_length_a 19.9825(15)
_cell_length_b 5.9251(4)
_cell_length_c 21.5944(12)
_cell_measurement_reflns_used 4256
_cell_measurement_temperature 183(2)
_cell_measurement_theta_max 28.566
_cell_measurement_theta_min 3.516
_cell_volume 2551.4(3)
_computing_cell_refinement 'CrysAlis^Pro^ (Oxford, 2007)'
_computing_data_collection 'CrysAlis^Pro^ (Oxford, 2007)'
_computing_data_reduction 'CrysAlis^Pro^ (Oxford, 2007)'
_computing_molecular_graphics 'ORTEP-3 (Farrugia, 1997)'
_computing_publication_material 'SHELXL-97 (Sheldrick, 2008)'
_computing_structure_refinement 'SHELXL-97 (Sheldrick, 2008)'
_computing_structure_solution 'SIR-97 (Altomare, 1999)'
_diffrn_ambient_temperature 183(2)
_diffrn_detector_area_resol_mean 10.4498
_diffrn_measured_fraction_theta_full 0.901
_diffrn_measured_fraction_theta_max 0.901
_diffrn_measurement_device_type 'Oxford Xcalibur Ruby CCD'
_diffrn_measurement_method '\o oscillation scan'
_diffrn_radiation_monochromator graphite
_diffrn_radiation_source 'Enhance (Mo) X-ray Source'
_diffrn_radiation_type MoK\a
_diffrn_radiation_wavelength 0.7107
_diffrn_reflns_av_R_equivalents 0.0000
_diffrn_reflns_av_sigmaI/netI 0.0423
_diffrn_reflns_limit_h_max 26
_diffrn_reflns_limit_h_min -26
_diffrn_reflns_limit_k_max 7
_diffrn_reflns_limit_k_min -7
_diffrn_reflns_limit_l_max 28
_diffrn_reflns_limit_l_min -28
_diffrn_reflns_number 5039
_diffrn_reflns_theta_full 28.75
_diffrn_reflns_theta_max 28.75
_diffrn_reflns_theta_min 3.57
_exptl_absorpt_coefficient_mu 9.554
_exptl_absorpt_correction_T_max 0.7625
_exptl_absorpt_correction_T_min 0.3380
_exptl_absorpt_correction_type multi-scan
_exptl_absorpt_process_details
;
CrysAlisPro, Agilent Technologies,
Version 1.171.36.28 (release 01-02-2013 CrysAlis171 .NET)
(compiled Feb  1 2013,16:14:44)
Empirical absorption correction using spherical harmonics,
 implemented in SCALE3 ABSPACK scaling algorithm.
;
_exptl_crystal_colour colourless
_exptl_crystal_density_diffrn 2.350
_exptl_crystal_density_method 'not measured'
_exptl_crystal_description needle
_exptl_crystal_F_000 1696
_exptl_crystal_size_max 0.25
_exptl_crystal_size_mid 0.04
_exptl_crystal_size_min 0.03
_refine_diff_density_max 1.849
_refine_diff_density_min -1.995
_refine_diff_density_rms 0.337
_refine_ls_extinction_method none
_refine_ls_goodness_of_fit_ref 1.003
_refine_ls_hydrogen_treatment constr
_refine_ls_matrix_type full
_refine_ls_number_parameters 184
_refine_ls_number_reflns 5039
_refine_ls_number_restraints 0
_refine_ls_restrained_S_all 1.003
_refine_ls_R_factor_all 0.0551
_refine_ls_R_factor_gt 0.0368
_refine_ls_shift/su_max 0.001
_refine_ls_shift/su_mean 0.000
_refine_ls_structure_factor_coef Fsqd
_refine_ls_weighting_details 'calc w=1/[\s^2^(Fo^2^)+(0.0543P)^2^+0.0000P] where P=(Fo^2^+2Fc^2^)/3'
_refine_ls_weighting_scheme calc
_refine_ls_wR_factor_gt 0.0837
_refine_ls_wR_factor_ref 0.0886
_reflns_number_gt 3941
_reflns_number_total 5039
_reflns_threshold_expression >2sigma(I)
_cod_data_source_file om501029e_si_002.cif
_cod_data_source_block sy260813
_cod_depositor_comments 'Adding full bibliography for 4084992--4084995.cif.'
_cod_original_sg_symbol_H-M I2/a
_cod_database_code 4084994

loop_
_symmetry_equiv_pos_as_xyz
'x, y, z'
'-x+1/2, y, -z'
'x+1/2, y+1/2, z+1/2'
'-x+1, y+1/2, -z+1/2'
'-x, -y, -z'
'x-1/2, -y, z'
'-x+1/2, -y+1/2, -z+1/2'
'x, -y+1/2, z+1/2'

loop_
_atom_site_label
_atom_site_type_symbol
_atom_site_fract_x
_atom_site_fract_y
_atom_site_fract_z
_atom_site_U_iso_or_equiv
_atom_site_adp_type
_atom_site_occupancy
_atom_site_symmetry_multiplicity
_atom_site_calc_flag
_atom_site_refinement_flags
Re1 Re 0.914737(10) 0.03520(3) 0.368753(9) 0.01238(8) Uani 1 1 d .
C1 C 0.8230(2) -0.0931(9) 0.3098(2) 0.0134(11) Uani 1 1 d .
C2 C 0.8329(2) -0.2344(9) 0.3623(2) 0.0129(10) Uani 1 1 d .
H2A H 0.8436 -0.3906 0.3618 0.016 Uiso 1 1 calc R
C3 C 0.8240(3) -0.1014(10) 0.4160(2) 0.0158(11) Uani 1 1 d .
C4 C 0.8088(3) 0.1232(9) 0.3960(2) 0.0168(11) Uani 1 1 d .
H4A H 0.8005 0.2472 0.4224 0.020 Uiso 1 1 calc R
C5 C 0.8080(2) 0.1308(9) 0.3316(2) 0.0153(11) Uani 1 1 d .
H5A H 0.7993 0.2602 0.3064 0.018 Uiso 1 1 calc R
C6 C 0.8279(3) -0.1538(9) 0.2441(2) 0.0150(11) Uani 1 1 d .
C7 C 0.8294(3) -0.1792(9) 0.4816(2) 0.0169(11) Uani 1 1 d .
C8 C 0.9596(3) 0.2107(10) 0.3098(3) 0.0216(12) Uani 1 1 d .
C9 C 0.9849(3) -0.1831(9) 0.3697(2) 0.0178(11) Uani 1 1 d .
C10 C 0.9630(3) 0.1835(10) 0.4362(3) 0.0239(13) Uani 1 1 d .
C11 C 0.8551(3) -0.4462(9) 0.1759(3) 0.0220(13) Uani 1 1 d .
H11A H 0.8960 -0.3759 0.1623 0.026 Uiso 1 1 calc R
H11B H 0.8169 -0.4022 0.1477 0.026 Uiso 1 1 calc R
H11C H 0.8600 -0.6108 0.1754 0.026 Uiso 1 1 calc R
C12 C 0.8433(4) -0.4915(10) 0.5480(3) 0.0283(15) Uani 1 1 d .
H12C H 0.8452 -0.6566 0.5463 0.034 Uiso 1 1 calc R
H12B H 0.8057 -0.4448 0.5719 0.034 Uiso 1 1 calc R
H12A H 0.8853 -0.4335 0.5679 0.034 Uiso 1 1 calc R
O1 O 0.8436(2) -0.3716(6) 0.23873(16) 0.0202(8) Uani 1 1 d .
O2 O 0.8168(2) -0.0276(7) 0.2017(2) 0.0281(10) Uani 1 1 d .
O3 O 0.8286(3) -0.0552(7) 0.52528(19) 0.0283(10) Uani 1 1 d .
O4 O 0.8342(2) -0.4018(7) 0.48527(16) 0.0211(9) Uani 1 1 d .
O8 O 0.9843(2) 0.3157(7) 0.27303(19) 0.0338(11) Uani 1 1 d .
O9 O 1.0249(2) -0.3211(7) 0.3705(2) 0.0322(10) Uani 1 1 d .
O10 O 0.9910(3) 0.2668(8) 0.4784(2) 0.0412(12) Uani 1 1 d .

loop_
_atom_site_aniso_label
_atom_site_aniso_U_11
_atom_site_aniso_U_22
_atom_site_aniso_U_33
_atom_site_aniso_U_23
_atom_site_aniso_U_13
_atom_site_aniso_U_12
Re1 0.01571(12) 0.01220(12) 0.00946(11) 0.00007(8) 0.00267(8) -0.00144(8)
C1 0.011(2) 0.016(3) 0.013(3) 0.000(2) 0.001(2) 0.000(2)
C2 0.016(2) 0.011(2) 0.012(2) -0.001(2) 0.004(2) -0.004(2)
C3 0.015(3) 0.018(3) 0.015(3) -0.002(2) 0.003(2) -0.001(2)
C4 0.019(3) 0.015(3) 0.018(3) -0.001(2) 0.006(2) -0.001(2)
C5 0.014(3) 0.016(3) 0.015(3) -0.004(2) 0.002(2) 0.002(2)
C6 0.016(3) 0.019(3) 0.011(3) 0.002(2) 0.001(2) -0.003(2)
C7 0.018(3) 0.020(3) 0.013(3) -0.001(2) 0.006(2) -0.004(2)
C8 0.023(3) 0.024(3) 0.018(3) -0.003(2) 0.005(2) 0.000(2)
C9 0.019(3) 0.020(3) 0.014(3) 0.001(2) 0.001(2) -0.005(2)
C10 0.030(3) 0.018(3) 0.024(3) 0.003(2) 0.006(3) -0.005(2)
C11 0.026(3) 0.024(3) 0.017(3) -0.008(2) 0.007(2) 0.001(2)
C12 0.046(4) 0.024(3) 0.014(3) 0.006(2) -0.001(3) 0.001(3)
O1 0.034(2) 0.0167(19) 0.0105(19) 0.0002(16) 0.0018(16) 0.0022(18)
O2 0.039(3) 0.028(2) 0.017(2) 0.0016(17) 0.0001(19) 0.0029(19)
O3 0.052(3) 0.020(2) 0.014(2) -0.0019(17) 0.0094(19) 0.0014(19)
O4 0.034(2) 0.0188(19) 0.0109(19) -0.0001(16) 0.0044(17) -0.0040(18)
O8 0.045(3) 0.034(3) 0.025(2) 0.0073(19) 0.016(2) -0.009(2)
O9 0.031(2) 0.029(2) 0.036(3) 0.003(2) 0.001(2) 0.012(2)
O10 0.058(3) 0.038(3) 0.026(2) -0.010(2) -0.009(2) -0.016(3)

loop_
_atom_type_symbol
_atom_type_description
_atom_type_scat_dispersion_real
_atom_type_scat_dispersion_imag
_atom_type_scat_source
C C 0.0033 0.0016 'International Tables Vol C Tables 4.2.6.8 and 6.1.1.4'
H H 0.0000 0.0000 'International Tables Vol C Tables 4.2.6.8 and 6.1.1.4'
O O 0.0106 0.0060 'International Tables Vol C Tables 4.2.6.8 and 6.1.1.4'
Re Re -1.0185 7.2310 'International Tables Vol C Tables 4.2.6.8 and 6.1.1.4'

loop_
_geom_angle_atom_site_label_1
_geom_angle_atom_site_label_2
_geom_angle_atom_site_label_3
_geom_angle
C9 Re1 C10 88.2(2)
C9 Re1 C8 90.0(2)
C10 Re1 C8 91.3(2)
C9 Re1 C2 92.8(2)
C10 Re1 C2 133.9(2)
C8 Re1 C2 134.8(2)
C9 Re1 C3 111.0(2)
C10 Re1 C3 101.5(2)
C8 Re1 C3 155.5(2)
C2 Re1 C3 36.31(18)
C9 Re1 C1 110.0(2)
C10 Re1 C1 157.4(2)
C8 Re1 C1 101.7(2)
C2 Re1 C1 35.96(18)
C3 Re1 C1 60.12(18)
C9 Re1 C4 147.3(2)
C10 Re1 C4 97.4(2)
C8 Re1 C4 121.9(2)
C2 Re1 C4 60.38(19)
C3 Re1 C4 36.3(2)
C1 Re1 C4 59.99(19)
C9 Re1 C5 146.6(2)
C10 Re1 C5 124.4(2)
C8 Re1 C5 95.6(2)
C2 Re1 C5 60.46(19)
C3 Re1 C5 59.92(19)
C1 Re1 C5 36.68(18)
C4 Re1 C5 35.26(17)
C2 C1 C5 107.7(4)
C2 C1 C6 127.8(5)
C5 C1 C6 124.5(5)
C2 C1 Re1 71.7(3)
C5 C1 Re1 71.9(3)
C6 C1 Re1 121.0(3)
C1 C2 C3 107.9(5)
C1 C2 Re1 72.4(3)
C3 C2 Re1 71.9(3)
C1 C2 H2A 126.1
C3 C2 H2A 126.1
Re1 C2 H2A 121.4
C2 C3 C4 107.8(5)
C2 C3 C7 126.8(5)
C4 C3 C7 125.4(5)
C2 C3 Re1 71.8(3)
C4 C3 Re1 72.2(3)
C7 C3 Re1 121.7(3)
C5 C4 C3 108.7(5)
C5 C4 Re1 72.6(3)
C3 C4 Re1 71.5(3)
C5 C4 H4A 125.6
C3 C4 H4A 125.6
Re1 C4 H4A 121.9
C4 C5 C1 107.9(5)
C4 C5 Re1 72.2(3)
C1 C5 Re1 71.4(3)
C4 C5 H5A 126.1
C1 C5 H5A 126.1
Re1 C5 H5A 122.1
O2 C6 O1 125.0(5)
O2 C6 C1 124.5(5)
O1 C6 C1 110.5(4)
O3 C7 O4 124.6(5)
O3 C7 C3 123.9(5)
O4 C7 C3 111.5(5)
O8 C8 Re1 177.4(5)
O9 C9 Re1 177.0(5)
O10 C10 Re1 177.3(5)
O1 C11 H11A 109.5
O1 C11 H11B 109.5
H11A C11 H11B 109.5
O1 C11 H11C 109.5
H11A C11 H11C 109.5
H11B C11 H11C 109.5
O4 C12 H12C 109.5
O4 C12 H12B 109.5
H12C C12 H12B 109.5
O4 C12 H12A 109.5
H12C C12 H12A 109.5
H12B C12 H12A 109.5
C6 O1 C11 115.2(4)
C7 O4 C12 115.1(4)

loop_
_geom_bond_atom_site_label_1
_geom_bond_atom_site_label_2
_geom_bond_distance
Re1 C9 1.907(6)
Re1 C10 1.908(6)
Re1 C8 1.912(6)
Re1 C2 2.284(5)
Re1 C3 2.285(5)
Re1 C1 2.293(5)
Re1 C4 2.295(5)
Re1 C5 2.300(5)
C1 C2 1.413(7)
C1 C5 1.445(7)
C1 C6 1.474(7)
C2 C3 1.424(7)
C2 H2A 0.9500
C3 C4 1.426(8)
C3 C7 1.485(7)
C4 C5 1.392(7)
C4 H4A 0.9500
C5 H5A 0.9500
C6 O2 1.192(6)
C6 O1 1.335(7)
C7 O3 1.197(6)
C7 O4 1.325(7)
C8 O8 1.145(7)
C9 O9 1.143(6)
C10 O10 1.149(7)
C11 O1 1.459(6)
C11 H11A 0.9800
C11 H11B 0.9800
C11 H11C 0.9800
C12 O4 1.455(6)
C12 H12C 0.9800
C12 H12B 0.9800
C12 H12A 0.9800

loop_
_geom_torsion_atom_site_label_1
_geom_torsion_atom_site_label_2
_geom_torsion_atom_site_label_3
_geom_torsion_atom_site_label_4
_geom_torsion
C9 Re1 C1 C2 65.6(4)
C10 Re1 C1 C2 -76.3(6)
C8 Re1 C1 C2 159.9(3)
C3 Re1 C1 C2 -37.8(3)
C4 Re1 C1 C2 -79.9(3)
C5 Re1 C1 C2 -116.4(4)
C9 Re1 C1 C5 -177.9(3)
C10 Re1 C1 C5 40.1(7)
C8 Re1 C1 C5 -83.6(3)
C2 Re1 C1 C5 116.4(4)
C3 Re1 C1 C5 78.7(3)
C4 Re1 C1 C5 36.6(3)
C9 Re1 C1 C6 -58.1(5)
C10 Re1 C1 C6 160.0(5)
C8 Re1 C1 C6 36.3(4)
C2 Re1 C1 C6 -123.7(6)
C3 Re1 C1 C6 -161.4(5)
C4 Re1 C1 C6 156.5(5)
C5 Re1 C1 C6 119.9(6)
C5 C1 C2 C3 0.3(5)
C6 C1 C2 C3 179.0(5)
Re1 C1 C2 C3 63.6(3)
C5 C1 C2 Re1 -63.3(3)
C6 C1 C2 Re1 115.4(5)
C9 Re1 C2 C1 -121.0(3)
C10 Re1 C2 C1 148.7(4)
C8 Re1 C2 C1 -28.3(4)
C3 Re1 C2 C1 116.3(4)
C4 Re1 C2 C1 78.7(3)
C5 Re1 C2 C1 37.9(3)
C9 Re1 C2 C3 122.7(3)
C10 Re1 C2 C3 32.4(5)
C8 Re1 C2 C3 -144.6(4)
C1 Re1 C2 C3 -116.3(4)
C4 Re1 C2 C3 -37.6(3)
C5 Re1 C2 C3 -78.4(3)
C1 C2 C3 C4 -0.2(6)
Re1 C2 C3 C4 63.7(4)
C1 C2 C3 C7 179.7(5)
Re1 C2 C3 C7 -116.4(5)
C1 C2 C3 Re1 -63.9(3)
C9 Re1 C3 C2 -64.2(3)
C10 Re1 C3 C2 -156.8(3)
C8 Re1 C3 C2 83.3(6)
C1 Re1 C3 C2 37.4(3)
C4 Re1 C3 C2 116.3(4)
C5 Re1 C3 C2 80.0(3)
C9 Re1 C3 C4 179.4(3)
C10 Re1 C3 C4 86.9(3)
C8 Re1 C3 C4 -33.0(6)
C2 Re1 C3 C4 -116.3(4)
C1 Re1 C3 C4 -78.9(3)
C5 Re1 C3 C4 -36.3(3)
C9 Re1 C3 C7 58.4(5)
C10 Re1 C3 C7 -34.2(5)
C8 Re1 C3 C7 -154.1(5)
C2 Re1 C3 C7 122.6(6)
C1 Re1 C3 C7 160.0(5)
C4 Re1 C3 C7 -121.1(6)
C5 Re1 C3 C7 -157.4(5)
C2 C3 C4 C5 0.1(6)
C7 C3 C4 C5 -179.9(5)
Re1 C3 C4 C5 63.5(4)
C2 C3 C4 Re1 -63.4(4)
C7 C3 C4 Re1 116.7(5)
C9 Re1 C4 C5 -118.3(4)
C10 Re1 C4 C5 143.3(3)
C8 Re1 C4 C5 47.2(4)
C2 Re1 C4 C5 -79.7(3)
C3 Re1 C4 C5 -117.4(4)
C1 Re1 C4 C5 -38.1(3)
C9 Re1 C4 C3 -1.0(5)
C10 Re1 C4 C3 -99.3(3)
C8 Re1 C4 C3 164.6(3)
C2 Re1 C4 C3 37.6(3)
C1 Re1 C4 C3 79.3(3)
C5 Re1 C4 C3 117.4(4)
C3 C4 C5 C1 0.1(6)
Re1 C4 C5 C1 62.9(3)
C3 C4 C5 Re1 -62.8(4)
C2 C1 C5 C4 -0.3(5)
C6 C1 C5 C4 -179.0(5)
Re1 C1 C5 C4 -63.4(3)
C2 C1 C5 Re1 63.1(3)
C6 C1 C5 Re1 -115.6(5)
C9 Re1 C5 C4 120.2(4)
C10 Re1 C5 C4 -45.9(4)
C8 Re1 C5 C4 -141.3(3)
C2 Re1 C5 C4 79.5(3)
C3 Re1 C5 C4 37.4(3)
C1 Re1 C5 C4 116.6(5)
C9 Re1 C5 C1 3.5(5)
C10 Re1 C5 C1 -162.5(3)
C8 Re1 C5 C1 102.1(3)
C2 Re1 C5 C1 -37.2(3)
C3 Re1 C5 C1 -79.3(3)
C4 Re1 C5 C1 -116.6(5)
C2 C1 C6 O2 177.6(5)
C5 C1 C6 O2 -3.9(8)
Re1 C1 C6 O2 -92.4(6)
C2 C1 C6 O1 0.2(7)
C5 C1 C6 O1 178.7(5)
Re1 C1 C6 O1 90.3(5)
C2 C3 C7 O3 171.5(6)
C4 C3 C7 O3 -8.5(9)
Re1 C3 C7 O3 81.3(7)
C2 C3 C7 O4 -9.2(7)
C4 C3 C7 O4 170.7(5)
Re1 C3 C7 O4 -99.4(5)
C9 Re1 C8 O8 127(12)
C10 Re1 C8 O8 -145(12)
C2 Re1 C8 O8 33(12)
C3 Re1 C8 O8 -23(12)
C1 Re1 C8 O8 16(12)
C4 Re1 C8 O8 -46(12)
C5 Re1 C8 O8 -20(12)
C10 Re1 C9 O9 125(9)
C8 Re1 C9 O9 -144(9)
C2 Re1 C9 O9 -9(9)
C3 Re1 C9 O9 23(9)
C1 Re1 C9 O9 -41(9)
C4 Re1 C9 O9 24(9)
C5 Re1 C9 O9 -44(9)
C9 Re1 C10 O10 -83(12)
C8 Re1 C10 O10 -173(12)
C2 Re1 C10 O10 9(12)
C3 Re1 C10 O10 28(12)
C1 Re1 C10 O10 62(12)
C4 Re1 C10 O10 65(12)
C5 Re1 C10 O10 90(12)
O2 C6 O1 C11 7.3(8)
C1 C6 O1 C11 -175.3(4)
O3 C7 O4 C12 -4.0(8)
C3 C7 O4 C12 176.8(5)
